data_4071590
loop_
_publ_author_name
'Dunne, James F.'
'Su, Jiachun'
'Ellern, Arkady'
'Sadow, Aaron D.'

_publ_section_title
;
 A New Scorpionate Ligand: Tris(4,4-dimethyl-2-oxazolinyl)borate and Its
 Zirconium(IV) Complexes
;
_journal_issue 11
_journal_name_full Organometallics
_journal_page_first 2399
_journal_paper_doi 10.1021/om800252p
_journal_volume 27
_journal_year 2008
_chemical_formula_moiety 'C21 H29 B N3 O3, 0.25(O H2)'
_chemical_formula_sum 'C21 H29.5 B N3 O3.25'
_chemical_formula_weight 386.79
_chemical_name_systematic
; 
 ? 
;
_space_group_IT_number 14
_symmetry_cell_setting monoclinic
_symmetry_space_group_name_Hall '-P 2yn'
_symmetry_space_group_name_H-M 'P 1 21/n 1'
_atom_sites_solution_hydrogens geom
_atom_sites_solution_primary direct
_atom_sites_solution_secondary difmap
_audit_creation_method SHELXL-97
_cell_angle_alpha 90.00
_cell_angle_beta 108.613(2)
_cell_angle_gamma 90.00
_cell_formula_units_Z 8
_cell_length_a 17.756(2)
_cell_length_b 14.0182(17)
_cell_length_c 19.789(2)
_cell_measurement_reflns_used 818
_cell_measurement_temperature 298(2)
_cell_measurement_theta_max 19.60
_cell_measurement_theta_min 2.42
_cell_volume 4668.0(9)
_computing_cell_refinement 'Bruker SMART'
_computing_data_collection 'Bruker SMART'
_computing_data_reduction 'Bruker SAINT'
_computing_molecular_graphics 'Bruker SHELXTL'
_computing_publication_material 'Bruker SHELXTL'
_computing_structure_refinement 'SHELXL-97 (Sheldrick, 1997)'
_computing_structure_solution 'SHELXS-97 (Sheldrick, 1990)'
_diffrn_ambient_temperature 298(2)
_diffrn_measured_fraction_theta_full 1.000
_diffrn_measured_fraction_theta_max 1.000
_diffrn_measurement_device_type 'CCD area detector'
_diffrn_measurement_method 'phi and omega scans'
_diffrn_radiation_monochromator graphite
_diffrn_radiation_source 'fine-focus sealed tube'
_diffrn_radiation_type MoK\a
_diffrn_radiation_wavelength 0.71073
_diffrn_reflns_av_R_equivalents 0.0641
_diffrn_reflns_av_sigmaI/netI 0.0491
_diffrn_reflns_limit_h_max 17
_diffrn_reflns_limit_h_min -17
_diffrn_reflns_limit_k_max 14
_diffrn_reflns_limit_k_min -14
_diffrn_reflns_limit_l_max 19
_diffrn_reflns_limit_l_min -19
_diffrn_reflns_number 23736
_diffrn_reflns_theta_full 20.82
_diffrn_reflns_theta_max 20.82
_diffrn_reflns_theta_min 1.34
_exptl_absorpt_coefficient_mu 0.074
_exptl_absorpt_correction_T_max 1
_exptl_absorpt_correction_T_min 0.74
_exptl_absorpt_correction_type multi-scan
_exptl_absorpt_process_details Multi-scan
_exptl_crystal_colour colorless
_exptl_crystal_density_diffrn 1.101
_exptl_crystal_density_method 'not measured'
_exptl_crystal_description prism
_exptl_crystal_F_000 1660
_exptl_crystal_size_max 0.50
_exptl_crystal_size_mid 0.40
_exptl_crystal_size_min 0.35
_refine_diff_density_max 0.660
_refine_diff_density_min -0.501
_refine_diff_density_rms 0.052
_refine_ls_extinction_method none
_refine_ls_goodness_of_fit_ref 1.063
_refine_ls_hydrogen_treatment mixed
_refine_ls_matrix_type full
_refine_ls_number_parameters 521
_refine_ls_number_reflns 4881
_refine_ls_number_restraints 3
_refine_ls_restrained_S_all 1.063
_refine_ls_R_factor_all 0.1303
_refine_ls_R_factor_gt 0.0808
_refine_ls_shift/su_max 0.000
_refine_ls_shift/su_mean 0.000
_refine_ls_structure_factor_coef Fsqd
_refine_ls_weighting_details 'calc w=1/[\s^2^(Fo^2^)+(0.1236P)^2^+7.0732P] where P=(Fo^2^+2Fc^2^)/3'
_refine_ls_weighting_scheme calc
_refine_ls_wR_factor_gt 0.2211
_refine_ls_wR_factor_ref 0.2618
_reflns_number_gt 3014
_reflns_number_total 4881
_reflns_threshold_expression >2sigma(I)
_cod_data_source_file om800252p-file004.cif
_cod_data_source_block SAD01
_cod_depositor_comments
;
The following automatic conversions were performed:

'_symmetry_cell_setting' value 'Monoclinic' changed to 'monoclinic'
according to /home/saulius/struct/CIF-dictionaries/cif_core.dic
dictionary named 'cif_core.dic' version 2.4.1 from 2010-06-29.

Automatic conversion script
Id: cif_fix_values 1715 2011-07-08 13:25:40Z adriana 
;
_cod_original_cell_volume 4667.9(10)
_cod_original_sg_symbol_H-M P2(1)/n
_cod_original_formula_sum 'C21 H29.50 B N3 O3.25'
_cod_database_code 4071590

loop_
_symmetry_equiv_pos_as_xyz
'x, y, z'
'-x+1/2, y+1/2, -z+1/2'
'-x, -y, -z'
'x-1/2, -y-1/2, z-1/2'

loop_
_atom_site_label
_atom_site_type_symbol
_atom_site_fract_x
_atom_site_fract_y
_atom_site_fract_z
_atom_site_U_iso_or_equiv
_atom_site_adp_type
_atom_site_occupancy
_atom_site_symmetry_multiplicity
_atom_site_calc_flag
_atom_site_refinement_flags
B1 B 0.6942(4) 0.8789(5) 0.1861(4) 0.065(2) Uani 1 1 d .
B2 B 0.1902(4) 0.9019(4) 0.2585(3) 0.0479(17) Uani 1 1 d .
C1 C 0.7980(4) 0.8842(4) 0.3133(4) 0.0694(19) Uani 1 1 d .
H1 H 0.8360 0.8860 0.2900 0.083 Uiso 1 1 calc R
C2 C 0.8227(4) 0.8852(5) 0.3869(4) 0.077(2) Uani 1 1 d .
H2 H 0.8768 0.8868 0.4121 0.093 Uiso 1 1 calc R
C3 C 0.7690(4) 0.8838(5) 0.4235(4) 0.075(2) Uani 1 1 d .
H3 H 0.7857 0.8857 0.4730 0.090 Uiso 1 1 calc R
C4 C 0.6906(4) 0.8796(5) 0.3850(4) 0.0737(19) Uani 1 1 d .
H4 H 0.6531 0.8776 0.4089 0.088 Uiso 1 1 calc R
C5 C 0.6648(4) 0.8781(4) 0.3108(4) 0.0641(17) Uani 1 1 d .
H5 H 0.6107 0.8752 0.2863 0.077 Uiso 1 1 calc R
C6 C 0.7179(3) 0.8808(4) 0.2728(3) 0.0559(16) Uani 1 1 d .
C7 C 0.7359(4) 0.7849(4) 0.1668(3) 0.0612(17) Uani 1 1 d .
C8 C 0.7557(5) 0.6275(5) 0.1557(4) 0.086(2) Uani 1 1 d .
H8A H 0.7254 0.5925 0.1134 0.104 Uiso 1 1 calc R
H8B H 0.7754 0.5828 0.1947 0.104 Uiso 1 1 calc R
C9 C 0.8241(4) 0.6805(4) 0.1422(4) 0.0685(18) Uani 1 1 d .
C10 C 0.9008(5) 0.6612(6) 0.2007(5) 0.122(3) Uani 1 1 d .
H10A H 0.9434 0.6942 0.1906 0.183 Uiso 1 1 calc R
H10B H 0.9114 0.5939 0.2035 0.183 Uiso 1 1 calc R
H10C H 0.8967 0.6832 0.2453 0.183 Uiso 1 1 calc R
C11 C 0.8289(6) 0.6623(6) 0.0683(4) 0.111(3) Uani 1 1 d .
H11A H 0.7772 0.6701 0.0337 0.166 Uiso 1 1 calc R
H11B H 0.8474 0.5985 0.0658 0.166 Uiso 1 1 calc R
H11C H 0.8652 0.7069 0.0586 0.166 Uiso 1 1 calc R
C12 C 0.6016(4) 0.8737(5) 0.1423(4) 0.073(2) Uani 1 1 d .
C13 C 0.5011(5) 0.8606(9) 0.0358(5) 0.148(4) Uani 1 1 d .
H13A H 0.4868 0.7994 0.0123 0.178 Uiso 1 1 calc R
H13B H 0.4816 0.9110 0.0011 0.178 Uiso 1 1 calc R
C14 C 0.4679(5) 0.8705(9) 0.0967(4) 0.117(3) Uani 1 1 d .
C15 C 0.4198(7) 0.9629(11) 0.0922(6) 0.188(6) Uani 1 1 d .
H15A H 0.3723 0.9598 0.0518 0.282 Uiso 1 1 calc R
H15B H 0.4512 1.0165 0.0871 0.282 Uiso 1 1 calc R
H15C H 0.4058 0.9701 0.1350 0.282 Uiso 1 1 calc R
C16 C 0.4210(8) 0.7886(11) 0.1033(6) 0.203(7) Uani 1 1 d .
H16A H 0.4462 0.7313 0.0949 0.304 Uiso 1 1 calc R
H16B H 0.3688 0.7934 0.0689 0.304 Uiso 1 1 calc R
H16C H 0.4167 0.7869 0.1504 0.304 Uiso 1 1 calc R
C17 C 0.7335(4) 0.9706(4) 0.1618(3) 0.0607(17) Uani 1 1 d .
C18 C 0.7403(5) 1.1282(5) 0.1397(4) 0.086(2) Uani 1 1 d .
H18A H 0.7548 1.1802 0.1737 0.104 Uiso 1 1 calc R
H18B H 0.7088 1.1534 0.0938 0.104 Uiso 1 1 calc R
C19 C 0.8137(4) 1.0781(4) 0.1343(4) 0.0700(19) Uani 1 1 d .
C20 C 0.8239(6) 1.0912(6) 0.0618(4) 0.113(3) Uani 1 1 d .
H20A H 0.8669 1.0520 0.0585 0.170 Uiso 1 1 calc R
H20B H 0.8355 1.1569 0.0556 0.170 Uiso 1 1 calc R
H20C H 0.7757 1.0731 0.0253 0.170 Uiso 1 1 calc R
C21 C 0.8868(5) 1.1082(6) 0.1927(5) 0.115(3) Uani 1 1 d .
H21A H 0.8795 1.0970 0.2381 0.172 Uiso 1 1 calc R
H21B H 0.8963 1.1748 0.1878 0.172 Uiso 1 1 calc R
H21C H 0.9315 1.0720 0.1897 0.172 Uiso 1 1 calc R
C22 C 0.3385(3) 0.9023(4) 0.2602(3) 0.0559(16) Uani 1 1 d .
H22 H 0.3181 0.8983 0.2108 0.067 Uiso 1 1 calc R
C23 C 0.4201(3) 0.9058(4) 0.2919(4) 0.0665(18) Uani 1 1 d .
H23 H 0.4536 0.9057 0.2642 0.080 Uiso 1 1 calc R
C24 C 0.4507(4) 0.9095(5) 0.3643(4) 0.075(2) Uani 1 1 d .
H24 H 0.5054 0.9106 0.3863 0.090 Uiso 1 1 calc R
C25 C 0.4008(4) 0.9116(5) 0.4047(4) 0.0712(19) Uani 1 1 d .
H25 H 0.4217 0.9149 0.4542 0.085 Uiso 1 1 calc R
C26 C 0.3195(3) 0.9089(4) 0.3721(3) 0.0538(16) Uani 1 1 d .
H26 H 0.2864 0.9101 0.4003 0.065 Uiso 1 1 calc R
C27 C 0.2857(3) 0.9044(3) 0.2989(3) 0.0410(13) Uani 1 1 d .
C28 C 0.1352(3) 0.8988(4) 0.3075(3) 0.0512(15) Uani 1 1 d .
C29 C 0.0130(5) 0.9004(7) 0.3206(5) 0.112(3) Uani 1 1 d .
H29A H -0.0268 0.8503 0.3082 0.135 Uiso 1 1 calc R
H29B H -0.0130 0.9606 0.3230 0.135 Uiso 1 1 calc R
C30 C 0.0737(5) 0.8796(9) 0.3881(4) 0.125(4) Uani 1 1 d .
C31 C 0.0610(8) 0.7736(15) 0.4034(10) 0.291(12) Uani 1 1 d .
H31A H 0.1090 0.7484 0.4363 0.436 Uiso 1 1 calc R
H31B H 0.0474 0.7381 0.3596 0.436 Uiso 1 1 calc R
H31C H 0.0188 0.7686 0.4236 0.436 Uiso 1 1 calc R
C32 C 0.0755(7) 0.9322(16) 0.4483(8) 0.322(14) Uani 1 1 d .
H32A H 0.0710 0.9989 0.4367 0.484 Uiso 1 1 calc R
H32B H 0.1247 0.9206 0.4855 0.484 Uiso 1 1 calc R
H32C H 0.0319 0.9132 0.4642 0.484 Uiso 1 1 calc R
C33 C 0.1692(3) 0.9969(4) 0.2086(3) 0.0473(15) Uani 1 1 d .
C34 C 0.1450(4) 1.1524(4) 0.1823(3) 0.075(2) Uani 1 1 d .
H34A H 0.1824 1.2050 0.1943 0.090 Uiso 1 1 calc R
H34B H 0.0921 1.1771 0.1756 0.090 Uiso 1 1 calc R
C35 C 0.1481(4) 1.1028(4) 0.1155(3) 0.0634(18) Uani 1 1 d .
C36 C 0.2219(5) 1.1306(6) 0.0959(5) 0.112(3) Uani 1 1 d .
H36A H 0.2686 1.1210 0.1363 0.168 Uiso 1 1 calc R
H36B H 0.2183 1.1965 0.0820 0.168 Uiso 1 1 calc R
H36C H 0.2251 1.0917 0.0569 0.168 Uiso 1 1 calc R
C37 C 0.0738(5) 1.1139(5) 0.0535(4) 0.119(3) Uani 1 1 d .
H37A H 0.0791 1.0795 0.0133 0.179 Uiso 1 1 calc R
H37B H 0.0651 1.1802 0.0415 0.179 Uiso 1 1 calc R
H37C H 0.0295 1.0890 0.0658 0.179 Uiso 1 1 calc R
C38 C 0.1686(3) 0.8116(4) 0.2045(3) 0.0455(14) Uani 1 1 d .
C39 C 0.1643(2) 0.7263(3) 0.2337(2) 0.0117(9) Uiso 1 1 d .
H39A H 0.1266 0.7290 0.2600 0.014 Uiso 1 1 calc R
H39B H 0.2159 0.7090 0.2667 0.014 Uiso 1 1 calc R
C40 C 0.1467(3) 0.7096(4) 0.1118(3) 0.0484(15) Uani 1 1 d .
C41 C 0.2196(4) 0.6795(5) 0.0943(4) 0.076(2) Uani 1 1 d .
H41A H 0.2275 0.7216 0.0589 0.114 Uiso 1 1 calc R
H41B H 0.2128 0.6155 0.0763 0.114 Uiso 1 1 calc R
H41C H 0.2650 0.6823 0.1366 0.114 Uiso 1 1 calc R
C42 C 0.0738(4) 0.6995(5) 0.0479(4) 0.089(2) Uani 1 1 d .
H42A H 0.0281 0.7204 0.0598 0.133 Uiso 1 1 calc R
H42B H 0.0672 0.6339 0.0333 0.133 Uiso 1 1 calc R
H42C H 0.0795 0.7378 0.0096 0.133 Uiso 1 1 calc R
N1 N 0.7989(3) 0.7795(3) 0.1483(3) 0.0709(16) Uani 1 1 d .
N2 N 0.5412(4) 0.8755(5) 0.1611(3) 0.097(2) Uani 1 1 d .
N3 N 0.7962(3) 0.9768(3) 0.1445(3) 0.0735(16) Uani 1 1 d .
N4 N 0.1492(3) 0.8828(5) 0.3720(3) 0.104(2) Uani 1 1 d .
N5 N 0.1578(3) 1.0022(3) 0.1409(3) 0.0581(14) Uani 1 1 d .
N6 N 0.1576(3) 0.8104(3) 0.1378(3) 0.0531(13) Uani 1 1 d .
O1 O 0.6968(3) 1.0559(3) 0.1636(2) 0.0794(14) Uani 1 1 d .
O2 O 0.5859(3) 0.8678(5) 0.0690(3) 0.129(2) Uani 1 1 d .
O3 O 0.7066(3) 0.6995(3) 0.1733(2) 0.0794(14) Uani 1 1 d .
O4 O 0.0554(2) 0.9052(4) 0.2694(2) 0.0893(16) Uani 1 1 d .
O5 O 0.1659(2) 1.0809(3) 0.2385(2) 0.0646(12) Uani 1 1 d .
O6 O 0.1390(4) 0.6559(4) 0.1775(3) 0.125(2) Uani 1 1 d .
O8 O 0.0518(6) 0.1184(7) 0.8708(5) 0.106(3) Uani 0.50 1 d P

loop_
_atom_site_aniso_label
_atom_site_aniso_U_11
_atom_site_aniso_U_22
_atom_site_aniso_U_33
_atom_site_aniso_U_23
_atom_site_aniso_U_13
_atom_site_aniso_U_12
B1 0.067(5) 0.062(5) 0.076(6) -0.007(4) 0.037(4) 0.002(4)
B2 0.048(4) 0.047(4) 0.044(4) 0.001(3) 0.008(3) -0.005(3)
C1 0.064(5) 0.071(5) 0.081(5) -0.002(4) 0.033(4) 0.000(3)
C2 0.060(4) 0.071(5) 0.099(6) 0.001(4) 0.022(5) -0.008(3)
C3 0.076(5) 0.079(5) 0.071(5) 0.008(4) 0.024(4) -0.005(4)
C4 0.067(5) 0.089(5) 0.075(5) 0.012(4) 0.038(4) 0.000(4)
C5 0.058(4) 0.076(5) 0.063(5) 0.009(3) 0.025(4) -0.002(3)
C6 0.054(4) 0.039(4) 0.079(5) 0.000(3) 0.026(4) -0.002(3)
C7 0.073(4) 0.047(4) 0.070(4) -0.006(3) 0.033(4) -0.011(3)
C8 0.122(6) 0.049(4) 0.108(6) -0.006(4) 0.065(5) 0.003(4)
C9 0.086(5) 0.053(4) 0.081(5) -0.005(3) 0.047(4) 0.005(4)
C10 0.109(7) 0.100(7) 0.149(9) -0.009(6) 0.032(7) 0.017(5)
C11 0.181(9) 0.087(6) 0.097(6) -0.011(5) 0.090(6) 0.002(5)
C12 0.083(5) 0.094(5) 0.053(5) -0.010(4) 0.039(4) -0.001(4)
C13 0.094(7) 0.260(14) 0.087(7) -0.036(7) 0.025(6) -0.003(7)
C14 0.079(6) 0.201(11) 0.075(6) -0.021(6) 0.031(5) -0.017(7)
C15 0.149(10) 0.295(18) 0.127(9) 0.026(10) 0.052(8) 0.102(11)
C16 0.176(12) 0.285(18) 0.159(11) -0.069(11) 0.070(9) -0.128(13)
C17 0.070(4) 0.049(4) 0.070(4) 0.000(3) 0.034(4) 0.010(3)
C18 0.110(6) 0.055(4) 0.111(6) 0.008(4) 0.059(5) 0.000(4)
C19 0.089(5) 0.052(4) 0.078(5) 0.007(3) 0.039(4) -0.002(4)
C20 0.161(8) 0.098(6) 0.106(7) 0.014(5) 0.080(6) 0.001(5)
C21 0.101(6) 0.098(7) 0.135(8) -0.001(6) 0.024(6) -0.003(5)
C22 0.059(4) 0.053(4) 0.058(4) 0.003(3) 0.022(3) 0.005(3)
C23 0.042(4) 0.079(5) 0.081(5) 0.005(4) 0.022(4) 0.005(3)
C24 0.045(4) 0.085(5) 0.081(6) 0.011(4) 0.003(4) 0.004(3)
C25 0.054(4) 0.094(5) 0.055(4) 0.016(4) 0.002(4) 0.004(4)
C26 0.050(4) 0.051(4) 0.056(4) 0.007(3) 0.011(3) 0.000(3)
C27 0.050(3) 0.029(3) 0.041(4) 0.004(2) 0.010(3) 0.000(2)
C28 0.039(4) 0.058(4) 0.049(4) -0.003(3) 0.004(3) -0.003(3)
C29 0.070(5) 0.172(9) 0.104(7) -0.004(6) 0.041(5) -0.002(5)
C30 0.062(5) 0.261(13) 0.061(5) 0.005(7) 0.032(4) -0.016(6)
C31 0.181(14) 0.39(3) 0.35(2) 0.24(2) 0.157(16) 0.036(15)
C32 0.123(10) 0.65(4) 0.228(15) -0.30(2) 0.101(10) -0.096(15)
C33 0.042(3) 0.032(4) 0.062(4) -0.008(3) 0.008(3) 0.004(2)
C34 0.092(5) 0.040(4) 0.078(5) 0.005(4) 0.006(4) 0.010(3)
C35 0.082(5) 0.038(4) 0.056(4) 0.005(3) 0.002(4) 0.001(3)
C36 0.145(8) 0.077(6) 0.129(8) 0.012(5) 0.063(6) -0.020(5)
C37 0.132(7) 0.084(6) 0.096(6) 0.008(5) -0.030(5) 0.026(5)
C38 0.044(3) 0.051(4) 0.039(4) 0.002(3) 0.009(3) 0.000(3)
C40 0.058(4) 0.034(3) 0.045(4) 0.004(3) 0.005(3) 0.000(3)
C41 0.092(5) 0.064(4) 0.081(5) -0.002(4) 0.041(4) 0.001(4)
C42 0.091(5) 0.078(5) 0.072(5) -0.004(4) -0.010(4) -0.010(4)
N1 0.083(4) 0.052(3) 0.099(4) -0.004(3) 0.059(4) 0.007(3)
N2 0.068(4) 0.148(6) 0.077(4) -0.023(4) 0.026(4) -0.008(4)
N3 0.088(4) 0.048(3) 0.103(4) 0.009(3) 0.056(4) 0.001(3)
N4 0.061(4) 0.195(8) 0.058(4) 0.003(4) 0.022(3) -0.009(4)
N5 0.077(4) 0.045(3) 0.043(3) 0.013(2) 0.007(3) 0.001(2)
N6 0.074(3) 0.033(3) 0.046(3) -0.001(2) 0.012(3) -0.002(2)
O1 0.090(3) 0.055(3) 0.107(4) 0.003(3) 0.052(3) 0.010(3)
O2 0.088(4) 0.210(7) 0.093(5) -0.030(4) 0.036(3) -0.009(4)
O3 0.099(3) 0.050(3) 0.112(4) -0.009(2) 0.065(3) -0.010(3)
O4 0.053(3) 0.147(5) 0.067(3) -0.001(3) 0.017(3) 0.006(3)
O5 0.084(3) 0.042(3) 0.060(3) -0.005(2) 0.012(2) 0.006(2)
O6 0.139(5) 0.115(5) 0.118(5) 0.012(4) 0.039(4) -0.010(4)
O8 0.115(8) 0.103(8) 0.079(7) -0.001(6) 0.003(6) -0.007(6)

loop_
_atom_type_symbol
_atom_type_description
_atom_type_scat_dispersion_real
_atom_type_scat_dispersion_imag
_atom_type_scat_source
C C 0.0033 0.0016 'International Tables Vol C Tables 4.2.6.8 and 6.1.1.4'
H H 0.0000 0.0000 'International Tables Vol C Tables 4.2.6.8 and 6.1.1.4'
O O 0.0106 0.0060 'International Tables Vol C Tables 4.2.6.8 and 6.1.1.4'
N N 0.0061 0.0033 'International Tables Vol C Tables 4.2.6.8 and 6.1.1.4'
B B 0.0013 0.0007 'International Tables Vol C Tables 4.2.6.8 and 6.1.1.4'

loop_
_geom_angle_atom_site_label_1
_geom_angle_atom_site_label_2
_geom_angle_atom_site_label_3
_geom_angle
C12 B1 C17 110.1(6)
C12 B1 C7 107.7(6)
C17 B1 C7 107.8(5)
C12 B1 C6 116.5(5)
C17 B1 C6 108.1(5)
C7 B1 C6 106.1(5)
C28 B2 C38 108.7(5)
C28 B2 C33 109.1(5)
C38 B2 C33 106.2(5)
C28 B2 C27 116.7(5)
C38 B2 C27 109.3(5)
C33 B2 C27 106.4(4)
C2 C1 C6 122.0(6)
C2 C1 H1 119.0
C6 C1 H1 119.0
C3 C2 C1 121.1(7)
C3 C2 H2 119.4
C1 C2 H2 119.4
C4 C3 C2 117.9(7)
C4 C3 H3 121.1
C2 C3 H3 121.1
C3 C4 C5 121.6(6)
C3 C4 H4 119.2
C5 C4 H4 119.2
C6 C5 C4 121.6(6)
C6 C5 H5 119.2
C4 C5 H5 119.2
C5 C6 C1 115.8(6)
C5 C6 B1 125.5(6)
C1 C6 B1 118.6(6)
N1 C7 O3 112.2(5)
N1 C7 B1 128.4(6)
O3 C7 B1 119.3(6)
O3 C8 C9 106.2(5)
O3 C8 H8A 110.5
C9 C8 H8A 110.5
O3 C8 H8B 110.5
C9 C8 H8B 110.5
H8A C8 H8B 108.7
N1 C9 C10 109.3(6)
N1 C9 C11 110.4(6)
C10 C9 C11 113.3(7)
N1 C9 C8 99.6(5)
C10 C9 C8 110.9(6)
C11 C9 C8 112.4(6)
C9 C10 H10A 109.5
C9 C10 H10B 109.5
H10A C10 H10B 109.5
C9 C10 H10C 109.5
H10A C10 H10C 109.5
H10B C10 H10C 109.5
C9 C11 H11A 109.5
C9 C11 H11B 109.5
H11A C11 H11B 109.5
C9 C11 H11C 109.5
H11A C11 H11C 109.5
H11B C11 H11C 109.5
N2 C12 O2 114.1(6)
N2 C12 B1 132.4(6)
O2 C12 B1 113.4(6)
O2 C13 C14 104.4(7)
O2 C13 H13A 110.9
C14 C13 H13A 110.9
O2 C13 H13B 110.9
C14 C13 H13B 110.9
H13A C13 H13B 108.9
C16 C14 N2 109.1(9)
C16 C14 C13 112.4(10)
N2 C14 C13 103.1(7)
C16 C14 C15 110.3(10)
N2 C14 C15 108.9(8)
C13 C14 C15 112.6(9)
C14 C15 H15A 109.5
C14 C15 H15B 109.5
H15A C15 H15B 109.5
C14 C15 H15C 109.5
H15A C15 H15C 109.5
H15B C15 H15C 109.5
C14 C16 H16A 109.5
C14 C16 H16B 109.5
H16A C16 H16B 109.5
C14 C16 H16C 109.5
H16A C16 H16C 109.5
H16B C16 H16C 109.5
N3 C17 O1 114.5(6)
N3 C17 B1 129.6(6)
O1 C17 B1 115.8(6)
O1 C18 C19 105.1(5)
O1 C18 H18A 110.7
C19 C18 H18A 110.7
O1 C18 H18B 110.7
C19 C18 H18B 110.7
H18A C18 H18B 108.8
N3 C19 C21 109.4(6)
N3 C19 C20 109.8(6)
C21 C19 C20 111.2(7)
N3 C19 C18 102.2(5)
C21 C19 C18 111.6(6)
C20 C19 C18 112.2(6)
C19 C20 H20A 109.5
C19 C20 H20B 109.5
H20A C20 H20B 109.5
C19 C20 H20C 109.5
H20A C20 H20C 109.5
H20B C20 H20C 109.5
C19 C21 H21A 109.5
C19 C21 H21B 109.5
H21A C21 H21B 109.5
C19 C21 H21C 109.5
H21A C21 H21C 109.5
H21B C21 H21C 109.5
C23 C22 C27 122.9(6)
C23 C22 H22 118.6
C27 C22 H22 118.6
C24 C23 C22 119.1(6)
C24 C23 H23 120.5
C22 C23 H23 120.5
C23 C24 C25 120.1(6)
C23 C24 H24 120.0
C25 C24 H24 120.0
C24 C25 C26 120.0(6)
C24 C25 H25 120.0
C26 C25 H25 120.0
C27 C26 C25 122.0(6)
C27 C26 H26 119.0
C25 C26 H26 119.0
C26 C27 C22 115.9(5)
C26 C27 B2 123.5(5)
C22 C27 B2 120.6(5)
N4 C28 O4 114.0(5)
N4 C28 B2 132.5(5)
O4 C28 B2 113.1(5)
O4 C29 C30 104.7(6)
O4 C29 H29A 110.8
C30 C29 H29A 110.8
O4 C29 H29B 110.8
C30 C29 H29B 110.8
H29A C29 H29B 108.9
C32 C30 C29 119.2(12)
C32 C30 N4 113.3(9)
C29 C30 N4 104.7(6)
C32 C30 C31 107.8(13)
C29 C30 C31 105.1(10)
N4 C30 C31 105.7(10)
C30 C31 H31A 109.5
C30 C31 H31B 109.5
H31A C31 H31B 109.5
C30 C31 H31C 109.5
H31A C31 H31C 109.5
H31B C31 H31C 109.5
C30 C32 H32A 109.5
C30 C32 H32B 109.5
H32A C32 H32B 109.5
C30 C32 H32C 109.5
H32A C32 H32C 109.5
H32B C32 H32C 109.5
N5 C33 O5 113.3(5)
N5 C33 B2 127.3(5)
O5 C33 B2 119.4(5)
O5 C34 C35 106.2(5)
O5 C34 H34A 110.5
C35 C34 H34A 110.5
O5 C34 H34B 110.5
C35 C34 H34B 110.5
H34A C34 H34B 108.7
N5 C35 C37 110.6(5)
N5 C35 C34 100.0(5)
C37 C35 C34 113.6(6)
N5 C35 C36 108.1(5)
C37 C35 C36 111.6(7)
C34 C35 C36 112.2(6)
C35 C36 H36A 109.5
C35 C36 H36B 109.5
H36A C36 H36B 109.5
C35 C36 H36C 109.5
H36A C36 H36C 109.5
H36B C36 H36C 109.5
C35 C37 H37A 109.5
C35 C37 H37B 109.5
H37A C37 H37B 109.5
C35 C37 H37C 109.5
H37A C37 H37C 109.5
H37B C37 H37C 109.5
N6 C38 C39 115.1(5)
N6 C38 B2 128.4(5)
C39 C38 B2 116.5(5)
C38 C39 O6 108.9(4)
C38 C39 H39A 109.9
O6 C39 H39A 109.9
C38 C39 H39B 109.9
O6 C39 H39B 109.9
H39A C39 H39B 108.3
N6 C40 C42 111.2(5)
N6 C40 C41 108.5(5)
C42 C40 C41 110.7(5)
N6 C40 O6 102.0(4)
C42 C40 O6 112.3(5)
C41 C40 O6 111.8(5)
C40 C41 H41A 109.5
C40 C41 H41B 109.5
H41A C41 H41B 109.5
C40 C41 H41C 109.5
H41A C41 H41C 109.5
H41B C41 H41C 109.5
C40 C42 H42A 109.5
C40 C42 H42B 109.5
H42A C42 H42B 109.5
C40 C42 H42C 109.5
H42A C42 H42C 109.5
H42B C42 H42C 109.5
C7 N1 C9 113.1(5)
C12 N2 C14 110.0(6)
C17 N3 C19 110.0(5)
C28 N4 C30 109.3(6)
C33 N5 C35 111.6(5)
C38 N6 C40 109.3(4)
C17 O1 C18 107.3(5)
C12 O2 C13 108.2(6)
C7 O3 C8 108.7(5)
C28 O4 C29 106.8(5)
C33 O5 C34 107.9(5)
C39 O6 C40 103.0(4)

loop_
_geom_bond_atom_site_label_1
_geom_bond_atom_site_label_2
_geom_bond_distance
B1 C12 1.598(10)
B1 C17 1.608(10)
B1 C7 1.615(9)
B1 C6 1.631(10)
B2 C28 1.581(9)
B2 C38 1.621(9)
B2 C33 1.628(9)
B2 C27 1.629(8)
C1 C2 1.381(9)
C1 C6 1.392(8)
C1 H1 0.9300
C2 C3 1.369(9)
C2 H2 0.9300
C3 C4 1.358(9)
C3 H3 0.9300
C4 C5 1.391(9)
C4 H4 0.9300
C5 C6 1.382(8)
C5 H5 0.9300
C7 N1 1.286(7)
C7 O3 1.329(7)
C8 O3 1.447(7)
C8 C9 1.518(9)
C8 H8A 0.9700
C8 H8B 0.9700
C9 N1 1.474(8)
C9 C10 1.504(10)
C9 C11 1.514(9)
C10 H10A 0.9600
C10 H10B 0.9600
C10 H10C 0.9600
C11 H11A 0.9600
C11 H11B 0.9600
C11 H11C 0.9600
C12 N2 1.241(8)
C12 O2 1.389(8)
C13 O2 1.441(9)
C13 C14 1.507(11)
C13 H13A 0.9700
C13 H13B 0.9700
C14 C16 1.448(14)
C14 N2 1.505(10)
C14 C15 1.538(14)
C15 H15A 0.9600
C15 H15B 0.9600
C15 H15C 0.9600
C16 H16A 0.9600
C16 H16B 0.9600
C16 H16C 0.9600
C17 N3 1.268(7)
C17 O1 1.368(7)
C18 O1 1.441(7)
C18 C19 1.515(9)
C18 H18A 0.9700
C18 H18B 0.9700
C19 N3 1.482(8)
C19 C21 1.497(10)
C19 C20 1.513(9)
C20 H20A 0.9600
C20 H20B 0.9600
C20 H20C 0.9600
C21 H21A 0.9600
C21 H21B 0.9600
C21 H21C 0.9600
C22 C23 1.385(8)
C22 C27 1.386(7)
C22 H22 0.9300
C23 C24 1.360(9)
C23 H23 0.9300
C24 C25 1.370(9)
C24 H24 0.9300
C25 C26 1.382(8)
C25 H25 0.9300
C26 C27 1.381(7)
C26 H26 0.9300
C28 N4 1.242(7)
C28 O4 1.379(6)
C29 O4 1.444(8)
C29 C30 1.453(11)
C29 H29A 0.9700
C29 H29B 0.9700
C30 C32 1.392(13)
C30 N4 1.473(9)
C30 C31 1.547(19)
C31 H31A 0.9600
C31 H31B 0.9600
C31 H31C 0.9600
C32 H32A 0.9600
C32 H32B 0.9600
C32 H32C 0.9600
C33 N5 1.292(7)
C33 O5 1.328(6)
C34 O5 1.454(7)
C34 C35 1.511(9)
C34 H34A 0.9700
C34 H34B 0.9700
C35 N5 1.488(7)
C35 C37 1.496(9)
C35 C36 1.532(10)
C36 H36A 0.9600
C36 H36B 0.9600
C36 H36C 0.9600
C37 H37A 0.9600
C37 H37B 0.9600
C37 H37C 0.9600
C38 N6 1.271(6)
C38 C39 1.341(6)
C39 O6 1.447(7)
C39 H39A 0.9700
C39 H39B 0.9700
C40 N6 1.494(7)
C40 C42 1.500(8)
C40 C41 1.504(8)
C40 O6 1.546(8)
C41 H41A 0.9600
C41 H41B 0.9600
C41 H41C 0.9600
C42 H42A 0.9600
C42 H42B 0.9600
C42 H42C 0.9600
